data_2104288
loop_
_publ_author_name
'Serezhkin, Viktor N.'
'Vologzhanina, Anna V.'
'Serezhkina, Larisa B.'
'Smirnova, Ekaterina S.'
'Grachova, Elena V.'
'Ostrova, Polina V.'
'Antipin, Mikhail Yu.'

_publ_section_title
;
 Crystallochemical formula as a tool for describing metal--ligand
 complexes -- a pyridine-2,6-dicarboxylate example
;
_journal_issue 1
_journal_name_full 'Acta Crystallographica Section B'
_journal_page_first 45
_journal_page_last 53
_journal_paper_doi 10.1107/S0108768108038846
_journal_volume 65
_journal_year 2009
_chemical_formula_moiety 'C21 H25 Er N3 Na3 O20, 3.5(H2 O)'
_chemical_formula_sum 'C21 H32 Er N3 Na3 O23.5'
_chemical_formula_weight 938.73
_chemical_name_systematic
;
 ?
;
_space_group_IT_number 14
_symmetry_cell_setting monoclinic
_symmetry_space_group_name_Hall '-P 2ybc'
_symmetry_space_group_name_H-M 'P 1 21/c 1'
_atom_sites_solution_hydrogens mixed
_atom_sites_solution_primary direct
_atom_sites_solution_secondary difmap
_audit_creation_method SHELXL-97
_cell_angle_alpha 90.00
_cell_angle_beta 91.7350(10)
_cell_angle_gamma 90.00
_cell_formula_units_Z 4
_cell_length_a 9.6488(8)
_cell_length_b 18.9547(15)
_cell_length_c 17.8915(14)
_cell_measurement_reflns_used 845
_cell_measurement_temperature 100(2)
_cell_measurement_theta_max 21.43
_cell_measurement_theta_min 3.12
_cell_volume 3270.7(5)
_computing_cell_refinement 'APEX2 (Bruker, 2005)'
_computing_data_collection 'APEX2 (Bruker, 2005)'
_computing_data_reduction 'APEX2 (Bruker, 2005)'
_computing_molecular_graphics 'SHELXTL ver. 5.1 (Sheldrick, 1998)'
_computing_publication_material 'SHELXTL ver. 5.1 (Sheldrick, 1998)'
_computing_structure_refinement 'SHELXTL ver. 5.1 (Sheldrick, 1998)'
_computing_structure_solution 'SHELXTL ver. 5.1 (Sheldrick, 1998)'
_diffrn_ambient_temperature 100(2)
_diffrn_measured_fraction_theta_full 0.993
_diffrn_measured_fraction_theta_max 0.993
_diffrn_measurement_device_type 'Bruker Apex II CCD area detector'
_diffrn_measurement_method 'omega scans'
_diffrn_radiation_monochromator graphite
_diffrn_radiation_source 'fine-focus sealed tube'
_diffrn_radiation_type MoK\a
_diffrn_radiation_wavelength 0.71073
_diffrn_reflns_av_R_equivalents 0.0510
_diffrn_reflns_av_sigmaI/netI 0.0519
_diffrn_reflns_limit_h_max 13
_diffrn_reflns_limit_h_min -13
_diffrn_reflns_limit_k_max 25
_diffrn_reflns_limit_k_min -25
_diffrn_reflns_limit_l_max 24
_diffrn_reflns_limit_l_min -24
_diffrn_reflns_number 35493
_diffrn_reflns_theta_full 29.00
_diffrn_reflns_theta_max 29.00
_diffrn_reflns_theta_min 1.57
_exptl_absorpt_coefficient_mu 2.707
_exptl_absorpt_correction_T_max 0.561
_exptl_absorpt_correction_T_min 0.500
_exptl_absorpt_correction_type multi-scan
_exptl_absorpt_process_details 'APEX2 (Bruker, 2005)'
_exptl_crystal_colour pink
_exptl_crystal_density_diffrn 1.906
_exptl_crystal_density_method 'not measured'
_exptl_crystal_description cube
_exptl_crystal_F_000 1872
_exptl_crystal_size_max 0.260
_exptl_crystal_size_mid 0.260
_exptl_crystal_size_min 0.220
_refine_diff_density_max 3.315
_refine_diff_density_min -3.906
_refine_ls_extinction_method none
_refine_ls_goodness_of_fit_ref 1.016
_refine_ls_hydrogen_treatment constr
_refine_ls_matrix_type full
_refine_ls_number_parameters 443
_refine_ls_number_reflns 8629
_refine_ls_number_restraints 0
_refine_ls_restrained_S_all 1.016
_refine_ls_R_factor_all 0.0810
_refine_ls_R_factor_gt 0.0619
_refine_ls_shift/su_max 0.001
_refine_ls_shift/su_mean 0.000
_refine_ls_structure_factor_coef Fsqd
_refine_ls_weighting_details 'calc w=1/[\s^2^(Fo^2^)+(0.1200P)^2^+11.0000P] where P=(Fo^2^+2Fc^2^)/3'
_refine_ls_weighting_scheme calc
_refine_ls_wR_factor_gt 0.1722
_refine_ls_wR_factor_ref 0.1853
_reflns_number_gt 6822
_reflns_number_total 8629
_reflns_threshold_expression I>2\s(I)
_cod_data_source_file gp5026.cif
_cod_data_source_block II
_cod_depositor_comments
;
The following automatic conversions were performed:
'_symmetry_cell_setting' value 'Monoclinic' changed to 'monoclinic'
according to '/home/saulius/struct/CIF-dictionaries/cif_core.dic'
dictionary named 'cif_core.dic' version 2.4.1 from 2010-06-29.

Automatic conversion script
Id: cif_fix_enum 1527 2010-12-29 10:47:43Z saulius 

The following automatic conversions were performed:

'_symmetry_cell_setting' value 'Monoclinic' changed to 'monoclinic'
according to /home/saulius/struct/CIF-dictionaries/cif_core.dic
dictionary named 'cif_core.dic' version 2.4.1 from 2010-06-29.

Automatic conversion script
Id: cif_fix_values 1715 2011-07-08 13:25:40Z adriana 
;
_cod_original_sg_symbol_H-M 'P 21/c'
_cod_original_formula_sum 'C21 H32 Er N3 Na3 O23.50'
_cod_database_code 2104288
_cod_database_fobs_code 2104288

loop_
_symmetry_equiv_pos_as_xyz
'x, y, z'
'-x, y+1/2, -z+1/2'
'-x, -y, -z'
'x, -y-1/2, z-1/2'

loop_
_atom_site_type_symbol
_atom_site_label
_atom_site_fract_x
_atom_site_fract_y
_atom_site_fract_z
_atom_site_U_iso_or_equiv
_atom_site_adp_type
_atom_site_calc_flag
_atom_site_refinement_flags
_atom_site_occupancy
_atom_site_disorder_assembly
_atom_site_disorder_group
Er Er1 0.44976(3) 0.280125(16) 0.393431(16) 0.01887(11) Uani d . 1 . .
O O1 0.6402(5) 0.3608(3) 0.3970(3) 0.0222(10) Uani d . 1 . .
O O2 0.7867(5) 0.4328(3) 0.4581(3) 0.0224(10) Uani d . 1 . .
O O3 0.2804(5) 0.2587(3) 0.4843(3) 0.0240(10) Uani d . 1 . .
O O4 0.1608(5) 0.2940(3) 0.5832(3) 0.0234(10) Uani d . 1 . .
O O5 0.6061(6) 0.2149(3) 0.4696(3) 0.0267(11) Uani d . 1 . .
O O6 0.7021(8) 0.1121(4) 0.5052(4) 0.0546(19) Uani d . 1 . .
O O7 0.2437(6) 0.2425(3) 0.3277(3) 0.0300(11) Uani d . 1 . .
O O8 0.1159(7) 0.1583(4) 0.2705(4) 0.0535(19) Uani d . 1 . .
O O9 0.6063(5) 0.2293(3) 0.3101(3) 0.0224(8) Uani d . 1 . .
O O10 0.6815(6) 0.2045(3) 0.1955(3) 0.0282(11) Uani d . 1 . .
O O11 0.3070(5) 0.3820(3) 0.3754(3) 0.0244(10) Uani d . 1 . .
O O12 0.1823(8) 0.4504(4) 0.3004(4) 0.060(2) Uani d . 1 . .
N N1 0.4719(6) 0.3524(3) 0.5082(3) 0.0206(11) Uani d . 1 . .
N N2 0.4154(7) 0.1519(3) 0.3874(3) 0.0272(13) Uani d . 1 . .
N N3 0.4419(6) 0.3260(3) 0.2650(3) 0.0191(11) Uani d . 1 . .
C C1 0.5782(6) 0.3983(4) 0.5165(4) 0.0193(12) Uani d . 1 . .
C C2 0.5896(8) 0.4420(4) 0.5785(4) 0.0264(14) Uani d . 1 . .
H H2A 0.6652 0.4738 0.5845 0.032 Uiso calc R 1 . .
C C3 0.4876(8) 0.4382(4) 0.6319(4) 0.0301(16) Uani d . 1 . .
H H3A 0.4921 0.4680 0.6745 0.036 Uiso calc R 1 . .
C C4 0.3808(7) 0.3911(4) 0.6225(4) 0.0239(14) Uani d . 1 . .
H H4A 0.3112 0.3875 0.6587 0.029 Uiso calc R 1 . .
C C5 0.3757(7) 0.3488(4) 0.5594(4) 0.0209(13) Uani d . 1 . .
C C6 0.6768(6) 0.3972(4) 0.4528(4) 0.0193(12) Uani d . 1 . .
C C7 0.2627(7) 0.2964(4) 0.5423(4) 0.0204(13) Uani d . 1 . .
C C8 0.5115(8) 0.1097(4) 0.4191(4) 0.0299(16) Uani d . 1 . .
C C9 0.5145(10) 0.0369(5) 0.4070(6) 0.043(2) Uani d . 1 . .
H H9A 0.5829 0.0074 0.4302 0.052 Uiso calc R 1 . .
C C10 0.4096(10) 0.0099(5) 0.3583(6) 0.047(2) Uani d . 1 . .
H H10A 0.4062 -0.0393 0.3481 0.056 Uiso calc R 1 . .
C C11 0.3121(9) 0.0539(5) 0.3256(5) 0.041(2) Uani d . 1 . .
H H11A 0.2414 0.0357 0.2929 0.050 Uiso calc R 1 . .
C C12 0.3191(8) 0.1251(5) 0.3412(4) 0.0320(17) Uani d . 1 . .
C C13 0.6171(9) 0.1468(5) 0.4688(5) 0.0352(18) Uani d . 1 . .
C C14 0.2178(8) 0.1780(5) 0.3108(4) 0.0335(18) Uani d . 1 . .
C C15 0.5094(7) 0.2936(4) 0.2111(4) 0.0224(8) Uani d . 1 . .
C C16 0.4848(7) 0.3077(4) 0.1356(4) 0.0216(13) Uani d . 1 . .
H H16A 0.5357 0.2842 0.0984 0.026 Uiso calc R 1 . .
C C17 0.3844(7) 0.3567(4) 0.1162(4) 0.0254(14) Uani d . 1 . .
H H17A 0.3644 0.3669 0.0651 0.030 Uiso calc R 1 . .
C C18 0.3119(7) 0.3913(4) 0.1720(4) 0.0241(14) Uani d . 1 . .
H H18A 0.2426 0.4254 0.1599 0.029 Uiso calc R 1 . .
C C19 0.3454(7) 0.3740(4) 0.2459(4) 0.0215(13) Uani d . 1 . .
C C20 0.6089(7) 0.2383(4) 0.2397(4) 0.0194(12) Uani d . 1 . .
C C21 0.2690(8) 0.4036(4) 0.3111(4) 0.0294(16) Uani d . 1 . .
Na Na1 0.9659(3) 0.44832(15) 0.36749(16) 0.0252(6) Uani d . 1 . .
Na Na2 0.9724(3) 0.36516(15) 0.52986(17) 0.0261(6) Uani d . 1 . .
Na Na3A 1.0015(6) 0.2001(3) 0.6030(3) 0.0488(8) Uani d P 0.747(11) . .
Na Na3B 0.9313(17) 0.1704(9) 0.5799(9) 0.0488(8) Uani d P 0.25 . .
O O1W 0.8088(8) 0.4035(4) 0.2787(4) 0.057(2) Uani d . 1 . .
H H1 0.7442 0.4120 0.3088 0.085 Uiso d R 1 . .
H H2 0.7838 0.4222 0.2373 0.085 Uiso d R 1 . .
O O2W 0.9954(6) 0.5751(3) 0.3513(3) 0.0320(12) Uani d . 1 . .
H H3 1.0745 0.5946 0.3487 0.048 Uiso d R 1 . .
H H4 0.9423 0.6107 0.3540 0.048 Uiso d R 1 . .
O O3W 1.0080(5) 0.3225(3) 0.4044(3) 0.0302(12) Uani d . 1 . .
H H5 0.9572 0.2868 0.3948 0.045 Uiso d R 1 . .
H H6 1.0864 0.3109 0.3877 0.045 Uiso d R 1 . .
O O4W 1.1272(5) 0.4434(2) 0.4748(3) 0.0221(10) Uani d . 1 . .
H H7 1.1989 0.4258 0.4557 0.033 Uiso d R 1 . .
H H8 1.1581 0.4807 0.4959 0.033 Uiso d R 1 . .
O O5W 0.8149(8) 0.2771(3) 0.5613(4) 0.0488(8) Uani d . 1 . .
H H9 0.7750 0.2906 0.6005 0.073 Uiso d R 1 . .
H H10 0.7528 0.2575 0.5338 0.073 Uiso d R 1 . .
O O6W 1.0710(7) 0.1562(4) 0.4831(4) 0.0488(8) Uani d . 1 . .
H H11 1.1349 0.1871 0.4836 0.073 Uiso d R 1 . .
H H12 1.0157 0.1686 0.4476 0.073 Uiso d R 1 . .
O O7W 1.0158(7) 0.2053(4) 0.7164(4) 0.0488(8) Uani d . 1 . .
H H13 0.9582 0.1883 0.7466 0.073 Uiso d R 1 . .
H H14 1.0392 0.2445 0.7361 0.073 Uiso d R 1 . .
O O8W 0.8600(7) 0.1045(4) 0.6314(4) 0.0488(8) Uani d . 1 . .
H H15 0.9171 0.0727 0.6192 0.073 Uiso d R 1 . .
H H16 0.7818 0.0865 0.6193 0.073 Uiso d R 1 . .
O O9W -0.1185(6) 0.1989(4) 0.3618(4) 0.0463(16) Uani d . 1 . .
H H17 -0.0661 0.1858 0.3270 0.069 Uiso d R 1 . .
H H18 -0.1978 0.2062 0.3413 0.069 Uiso d R 1 . .
O O10W 0.8050(10) 0.0821(4) 0.2545(5) 0.079(3) Uani d . 1 . .
H H19 0.7922 0.1249 0.2418 0.119 Uiso d R 1 . .
H H20 0.7353 0.0597 0.2366 0.119 Uiso d R 1 . .
O O11W 0.8076(9) -0.0268(5) 0.4809(6) 0.076(3) Uani d . 1 . .
H H21 0.7598 -0.0160 0.5183 0.115 Uiso d R 1 . .
H H22 0.8452 -0.0662 0.4920 0.115 Uiso d R 1 . .
O O12W 1.0072(12) -0.0241(7) 0.6231(7) 0.041(3) Uani d P 0.50 A 1
H H23 1.0080 -0.0228 0.6706 0.062 Uiso d PR 0.50 A 1
H H24 1.0889 -0.0373 0.6133 0.062 Uiso d PR 0.50 A 1

loop_
_atom_site_aniso_label
_atom_site_aniso_U_11
_atom_site_aniso_U_22
_atom_site_aniso_U_33
_atom_site_aniso_U_12
_atom_site_aniso_U_13
_atom_site_aniso_U_23
Er1 0.01766(16) 0.02406(17) 0.01517(16) -0.00082(11) 0.00502(10) -0.00191(11)
O1 0.025(2) 0.026(2) 0.017(2) -0.0029(19) 0.0091(18) -0.0042(18)
O2 0.020(2) 0.028(3) 0.020(2) -0.0010(19) 0.0069(18) -0.004(2)
O3 0.021(2) 0.033(3) 0.018(2) -0.002(2) 0.0062(18) -0.004(2)
O4 0.019(2) 0.032(3) 0.019(2) -0.0003(19) 0.0047(18) 0.004(2)
O5 0.027(3) 0.035(3) 0.018(2) 0.005(2) 0.0053(19) 0.001(2)
O6 0.065(5) 0.058(4) 0.040(4) 0.029(4) -0.011(3) 0.005(3)
O7 0.033(3) 0.035(3) 0.022(3) -0.011(2) 0.001(2) 0.002(2)
O8 0.038(3) 0.086(5) 0.036(3) -0.019(3) -0.002(3) -0.023(4)
O9 0.0140(16) 0.034(2) 0.0193(19) 0.0076(15) -0.0019(14) 0.0009(16)
O10 0.031(3) 0.032(3) 0.022(2) 0.008(2) 0.012(2) -0.005(2)
O11 0.021(2) 0.029(3) 0.023(2) 0.0031(19) 0.0091(19) -0.005(2)
O12 0.069(5) 0.069(5) 0.043(4) 0.049(4) 0.031(3) 0.029(4)
N1 0.019(3) 0.024(3) 0.019(3) 0.001(2) 0.004(2) -0.002(2)
N2 0.030(3) 0.027(3) 0.025(3) -0.003(2) 0.008(2) -0.001(2)
N3 0.020(3) 0.019(3) 0.018(3) 0.002(2) 0.006(2) 0.000(2)
C1 0.016(3) 0.026(3) 0.017(3) 0.001(2) 0.008(2) -0.002(3)
C2 0.028(3) 0.029(4) 0.023(3) 0.000(3) 0.007(3) -0.004(3)
C3 0.030(4) 0.038(4) 0.023(3) -0.003(3) 0.007(3) -0.008(3)
C4 0.028(3) 0.031(4) 0.013(3) 0.002(3) 0.006(2) -0.001(3)
C5 0.021(3) 0.027(3) 0.015(3) 0.000(3) 0.003(2) -0.003(3)
C6 0.015(3) 0.026(3) 0.017(3) 0.000(2) 0.004(2) 0.003(3)
C7 0.015(3) 0.025(3) 0.021(3) 0.000(2) 0.005(2) -0.001(3)
C8 0.038(4) 0.027(4) 0.025(4) -0.001(3) 0.010(3) 0.002(3)
C9 0.046(5) 0.028(4) 0.057(6) 0.001(4) 0.023(4) 0.004(4)
C10 0.045(5) 0.026(4) 0.070(7) -0.005(4) 0.019(5) -0.006(4)
C11 0.039(5) 0.040(5) 0.045(5) -0.018(4) 0.021(4) -0.011(4)
C12 0.027(4) 0.042(4) 0.028(4) -0.009(3) 0.015(3) -0.004(3)
C13 0.039(4) 0.041(5) 0.026(4) 0.007(4) 0.005(3) 0.003(3)
C14 0.028(4) 0.050(5) 0.023(4) -0.012(3) 0.009(3) -0.007(3)
C15 0.0140(16) 0.034(2) 0.0193(19) 0.0076(15) -0.0019(14) 0.0009(16)
C16 0.022(3) 0.026(3) 0.016(3) 0.002(3) 0.005(2) 0.002(3)
C17 0.025(3) 0.030(4) 0.021(3) 0.006(3) 0.000(3) 0.003(3)
C18 0.020(3) 0.030(4) 0.023(3) 0.005(3) 0.007(3) 0.007(3)
C19 0.019(3) 0.020(3) 0.026(3) 0.003(2) 0.010(2) -0.001(3)
C20 0.018(3) 0.023(3) 0.018(3) -0.001(2) 0.002(2) -0.002(2)
C21 0.033(4) 0.026(4) 0.031(4) 0.008(3) 0.020(3) 0.003(3)
Na1 0.0283(14) 0.0271(15) 0.0207(13) 0.0040(11) 0.0079(11) -0.0019(11)
Na2 0.0204(13) 0.0267(14) 0.0316(15) -0.0013(11) 0.0059(11) 0.0059(12)
Na3A 0.0494(16) 0.0507(17) 0.0471(17) -0.0122(13) 0.0131(13) 0.0055(13)
Na3B 0.0494(16) 0.0507(17) 0.0471(17) -0.0122(13) 0.0131(13) 0.0055(13)
O1W 0.059(4) 0.086(6) 0.025(3) -0.017(4) 0.011(3) 0.008(3)
O2W 0.034(3) 0.029(3) 0.033(3) -0.004(2) 0.003(2) 0.004(2)
O3W 0.026(3) 0.020(2) 0.044(3) 0.006(2) 0.003(2) -0.004(2)
O4W 0.022(2) 0.019(2) 0.026(2) -0.0012(17) 0.0112(19) -0.0041(19)
O5W 0.0494(16) 0.0507(17) 0.0471(17) -0.0122(13) 0.0131(13) 0.0055(13)
O6W 0.0494(16) 0.0507(17) 0.0471(17) -0.0122(13) 0.0131(13) 0.0055(13)
O7W 0.0494(16) 0.0507(17) 0.0471(17) -0.0122(13) 0.0131(13) 0.0055(13)
O8W 0.0494(16) 0.0507(17) 0.0471(17) -0.0122(13) 0.0131(13) 0.0055(13)
O9W 0.030(3) 0.053(4) 0.056(4) -0.001(3) 0.001(3) -0.004(3)
O10W 0.108(7) 0.046(5) 0.086(6) 0.025(5) 0.041(6) 0.013(4)
O11W 0.056(5) 0.063(5) 0.111(8) 0.013(4) 0.004(5) -0.014(5)
O12W 0.032(6) 0.058(8) 0.033(6) -0.010(6) 0.003(5) 0.002(6)

loop_
_atom_type_symbol
_atom_type_description
_atom_type_scat_dispersion_real
_atom_type_scat_dispersion_imag
_atom_type_scat_source
C C 0.0033 0.0016 'International Tables Vol C Tables 4.2.6.8 and 6.1.1.4'
H H 0.0000 0.0000 'International Tables Vol C Tables 4.2.6.8 and 6.1.1.4'
N N 0.0061 0.0033 'International Tables Vol C Tables 4.2.6.8 and 6.1.1.4'
O O 0.0106 0.0060 'International Tables Vol C Tables 4.2.6.8 and 6.1.1.4'
Er Er -0.2586 4.9576 'International Tables Vol C Tables 4.2.6.8 and 6.1.1.4'
Na Na 0.0362 0.0249 'International Tables Vol C Tables 4.2.6.8 and 6.1.1.4'

loop_
_geom_angle_atom_site_label_1
_geom_angle_atom_site_label_2
_geom_angle_atom_site_label_3
_geom_angle_site_symmetry_1
_geom_angle_site_symmetry_3
_geom_angle
_geom_angle_publ_flag
O5 Er1 O9 . . 74.94(17) ?
O5 Er1 O3 . . 87.48(18) ?
O9 Er1 O3 . . 146.07(18) ?
O5 Er1 O11 . . 149.34(17) ?
O9 Er1 O11 . . 128.48(17) ?
O3 Er1 O11 . . 79.90(17) ?
O5 Er1 O7 . . 129.62(19) ?
O9 Er1 O7 . . 96.12(18) ?
O3 Er1 O7 . . 72.89(18) ?
O11 Er1 O7 . . 72.93(19) ?
O5 Er1 O1 . . 80.91(18) ?
O9 Er1 O1 . . 76.79(17) ?
O3 Er1 O1 . . 129.48(16) ?
O11 Er1 O1 . . 85.77(17) ?
O7 Er1 O1 . . 146.33(18) ?
O5 Er1 N2 . . 65.7(2) ?
O9 Er1 N2 . . 69.90(19) ?
O3 Er1 N2 . . 76.46(19) ?
O11 Er1 N2 . . 135.87(19) ?
O7 Er1 N2 . . 64.7(2) ?
O1 Er1 N2 . . 137.51(19) ?
O5 Er1 N3 . . 136.81(18) ?
O9 Er1 N3 . . 63.61(17) ?
O3 Er1 N3 . . 134.31(18) ?
O11 Er1 N3 . . 65.54(17) ?
O7 Er1 N3 . . 69.10(18) ?
O1 Er1 N3 . . 78.49(17) ?
N2 Er1 N3 . . 108.0(2) ?
O5 Er1 N1 . . 76.84(18) ?
O9 Er1 N1 . . 135.23(17) ?
O3 Er1 N1 . . 64.55(18) ?
O11 Er1 N1 . . 72.51(18) ?
O7 Er1 N1 . . 128.62(19) ?
O1 Er1 N1 . . 64.93(17) ?
N2 Er1 N1 . . 126.4(2) ?
N3 Er1 N1 . . 125.49(19) ?
C6 O1 Er1 . . 124.8(4) ?
C6 O2 Na1 . . 129.1(4) ?
C6 O2 Na2 . . 110.5(4) ?
Na1 O2 Na2 . . 83.79(17) ?
C7 O3 Er1 . . 125.0(4) ?
C7 O4 Na3A . 1_455 129.7(5) ?
C7 O4 Na2 . 1_455 110.1(4) ?
Na3A O4 Na2 1_455 1_455 89.7(2) ?
C13 O5 Er1 . . 124.7(5) ?
C13 O6 Na3B . . 123.6(7) ?
C14 O7 Er1 . . 123.7(5) ?
C20 O9 Er1 . . 127.1(4) ?
C21 O11 Er1 . . 122.4(4) ?
C21 O12 Na1 . 1_455 120.0(5) ?
C5 N1 C1 . . 120.2(6) ?
C5 N1 Er1 . . 120.1(4) ?
C1 N1 Er1 . . 119.6(4) ?
C12 N2 C8 . . 120.0(7) ?
C12 N2 Er1 . . 119.9(5) ?
C8 N2 Er1 . . 118.8(5) ?
C15 N3 C19 . . 118.8(6) ?
C15 N3 Er1 . . 120.8(4) ?
C19 N3 Er1 . . 118.8(4) ?
N1 C1 C2 . . 121.0(6) ?
N1 C1 C6 . . 113.8(6) ?
C2 C1 C6 . . 125.2(6) ?
C1 C2 C3 . . 118.5(7) ?
C1 C2 H2A . . 120.7 ?
C3 C2 H2A . . 120.7 ?
C4 C3 C2 . . 119.6(7) ?
C4 C3 H3A . . 120.2 ?
C2 C3 H3A . . 120.2 ?
C3 C4 C5 . . 119.0(6) ?
C3 C4 H4A . . 120.5 ?
C5 C4 H4A . . 120.5 ?
N1 C5 C4 . . 121.7(6) ?
N1 C5 C7 . . 114.4(6) ?
C4 C5 C7 . . 123.9(6) ?
O1 C6 O2 . . 124.8(6) ?
O1 C6 C1 . . 116.1(6) ?
O2 C6 C1 . . 119.1(6) ?
O4 C7 O3 . . 125.8(6) ?
O4 C7 C5 . . 119.1(6) ?
O3 C7 C5 . . 115.0(6) ?
O4 C7 Na2 . 1_455 47.7(3) ?
O3 C7 Na2 . 1_455 108.7(4) ?
C5 C7 Na2 . 1_455 112.7(4) ?
N2 C8 C9 . . 122.8(8) ?
N2 C8 C13 . . 114.9(7) ?
C9 C8 C13 . . 122.3(8) ?
C8 C9 C10 . . 115.8(9) ?
C8 C9 H9A . . 122.1 ?
C10 C9 H9A . . 122.1 ?
C11 C10 C9 . . 120.7(8) ?
C11 C10 H10A . . 119.6 ?
C9 C10 H10A . . 119.6 ?
C10 C11 C12 . . 118.6(9) ?
C10 C11 H11A . . 120.7 ?
C12 C11 H11A . . 120.7 ?
N2 C12 C11 . . 122.0(9) ?
N2 C12 C14 . . 114.1(7) ?
C11 C12 C14 . . 123.8(8) ?
O6 C13 O5 . . 125.7(9) ?
O6 C13 C8 . . 119.6(8) ?
O5 C13 C8 . . 114.6(7) ?
O8 C14 O7 . . 124.2(9) ?
O8 C14 C12 . . 120.1(8) ?
O7 C14 C12 . . 115.7(7) ?
N3 C15 C16 . . 122.8(6) ?
N3 C15 C20 . . 113.4(6) ?
C16 C15 C20 . . 123.7(6) ?
C17 C16 C15 . . 118.2(6) ?
C17 C16 H16A . . 120.9 ?
C15 C16 H16A . . 120.9 ?
C16 C17 C18 . . 119.9(6) ?
C16 C17 H17A . . 120.0 ?
C18 C17 H17A . . 120.0 ?
C19 C18 C17 . . 117.4(6) ?
C19 C18 H18A . . 121.3 ?
C17 C18 H18A . . 121.3 ?
N3 C19 C18 . . 122.9(6) ?
N3 C19 C21 . . 114.1(6) ?
C18 C19 C21 . . 122.9(6) ?
O10 C20 O9 . . 126.0(6) ?
O10 C20 C15 . . 120.5(6) ?
O9 C20 C15 . . 113.5(6) ?
O12 C21 O11 . . 123.6(7) ?
O12 C21 C19 . . 119.6(7) ?
O11 C21 C19 . . 116.6(6) ?
O1W Na1 O2 . . 87.1(2) ?
O1W Na1 O4W . . 155.9(3) ?
O2 Na1 O4W . . 85.40(18) ?
O1W Na1 O2W . . 110.8(3) ?
O2 Na1 O2W . . 106.7(2) ?
O4W Na1 O2W . . 93.3(2) ?
O1W Na1 O12 . 1_655 102.7(3) ?
O2 Na1 O12 . 1_655 165.8(2) ?
O4W Na1 O12 . 1_655 81.5(2) ?
O2W Na1 O12 . 1_655 79.7(2) ?
O1W Na1 O3W . . 85.9(3) ?
O2 Na1 O3W . . 79.73(19) ?
O4W Na1 O3W . . 70.23(18) ?
O2W Na1 O3W . . 162.1(2) ?
O12 Na1 O3W 1_655 . 90.6(2) ?
O1W Na1 Na2 . . 114.9(2) ?
O2 Na1 Na2 . . 49.39(14) ?
O4W Na1 Na2 . . 45.10(13) ?
O2W Na1 Na2 . . 125.13(18) ?
O12 Na1 Na2 1_655 . 116.50(19) ?
O3W Na1 Na2 . . 46.80(15) ?
O1W Na1 Na2 . 3_766 135.9(2) ?
O2 Na1 Na2 . 3_766 84.25(14) ?
O4W Na1 Na2 . 3_766 65.87(13) ?
O2W Na1 Na2 . 3_766 34.03(14) ?
O12 Na1 Na2 1_655 3_766 95.4(2) ?
O3W Na1 Na2 . 3_766 134.16(17) ?
Na2 Na1 Na2 . 3_766 91.10(9) ?
O1W Na1 H1 . . 20.3 ?
O2 Na1 H1 . . 67.8 ?
O4W Na1 H1 . . 148.7 ?
O2W Na1 H1 . . 109.2 ?
O12 Na1 H1 1_655 . 122.8 ?
O3W Na1 H1 . . 88.7 ?
Na2 Na1 H1 . . 103.6 ?
Na2 Na1 H1 3_766 . 123.9 ?
O5W Na2 O4W . . 168.7(3) ?
O5W Na2 O2W . 3_766 100.9(3) ?
O4W Na2 O2W . 3_766 90.4(2) ?
O5W Na2 O3W . . 95.5(3) ?
O4W Na2 O3W . . 73.27(19) ?
O2W Na2 O3W 3_766 . 162.4(2) ?
O5W Na2 O4 . 1_655 89.6(2) ?
O4W Na2 O4 . 1_655 92.18(19) ?
O2W Na2 O4 3_766 1_655 80.8(2) ?
O3W Na2 O4 . 1_655 93.05(19) ?
O5W Na2 O2 . . 91.6(2) ?
O4W Na2 O2 . . 85.19(18) ?
O2W Na2 O2 3_766 . 106.2(2) ?
O3W Na2 O2 . . 79.42(18) ?
O4 Na2 O2 1_655 . 172.4(2) ?
O5W Na2 C7 . 1_655 106.0(2) ?
O4W Na2 C7 . 1_655 73.14(19) ?
O2W Na2 C7 3_766 1_655 92.4(2) ?
O3W Na2 C7 . 1_655 76.84(19) ?
O4 Na2 C7 1_655 1_655 22.20(17) ?
O2 Na2 C7 . 1_655 151.5(2) ?
O5W Na2 Na1 . . 123.8(2) ?
O4W Na2 Na1 . . 47.46(14) ?
O2W Na2 Na1 3_766 . 123.20(17) ?
O3W Na2 Na1 . . 48.97(14) ?
O4 Na2 Na1 1_655 . 127.09(16) ?
O2 Na2 Na1 . . 46.82(12) ?
C7 Na2 Na1 1_655 . 104.94(16) ?
O5W Na2 Na3A . . 45.3(2) ?
O4W Na2 Na3A . . 134.29(18) ?
O2W Na2 Na3A 3_766 . 94.91(19) ?
O3W Na2 Na3A . . 92.12(18) ?
O4 Na2 Na3A 1_655 . 44.54(16) ?
O2 Na2 Na3A . . 135.46(18) ?
C7 Na2 Na3A 1_655 . 61.31(17) ?
Na1 Na2 Na3A . . 140.95(15) ?
O5W Na2 Na3B . . 35.0(3) ?
O4W Na2 Na3B . . 141.4(3) ?
O2W Na2 Na3B 3_766 . 104.9(3) ?
O3W Na2 Na3B . . 85.0(3) ?
O4 Na2 Na3B 1_655 . 56.9(3) ?
O2 Na2 Na3B . . 122.2(3) ?
C7 Na2 Na3B 1_655 . 71.1(3) ?
Na1 Na2 Na3B . . 131.9(3) ?
Na3A Na2 Na3B . . 13.8(3) ?
O5W Na2 Na1 . 3_766 127.3(2) ?
O4W Na2 Na1 . 3_766 63.10(14) ?
O2W Na2 Na1 3_766 3_766 34.31(14) ?
O3W Na2 Na1 . 3_766 134.00(17) ?
O4 Na2 Na1 1_655 3_766 102.12(16) ?
O2 Na2 Na1 . 3_766 83.03(14) ?
C7 Na2 Na1 1_655 3_766 102.52(15) ?
Na1 Na2 Na1 . 3_766 88.90(9) ?
Na3A Na2 Na1 . 3_766 128.62(14) ?
Na3B Na2 Na1 . 3_766 139.2(3) ?
Na3B Na3A O7W . . 118.8(10) ?
Na3B Na3A O8W . . 39.9(10) ?
O7W Na3A O8W . . 80.9(3) ?
Na3B Na3A O4 . 1_655 145.0(10) ?
O7W Na3A O4 . 1_655 95.0(3) ?
O8W Na3A O4 . 1_655 174.6(4) ?
Na3B Na3A O6W . . 68.1(10) ?
O7W Na3A O6W . . 153.0(4) ?
O8W Na3A O6W . . 96.1(3) ?
O4 Na3A O6W 1_655 . 85.9(3) ?
Na3B Na3A O5W . . 73.4(11) ?
O7W Na3A O5W . . 107.9(4) ?
O8W Na3A O5W . . 95.8(3) ?
O4 Na3A O5W 1_655 . 88.9(3) ?
O6W Na3A O5W . . 99.1(3) ?
Na3B Na3A Na2 . . 108.9(11) ?
O7W Na3A Na2 . . 110.0(3) ?
O8W Na3A Na2 . . 139.1(3) ?
O4 Na3A Na2 1_655 . 45.77(16) ?
O6W Na3A Na2 . . 89.8(2) ?
O5W Na3A Na2 . . 43.42(18) ?
Na3B Na3A H11 . . 87.1 ?
O7W Na3A H11 . . 145.5 ?
O8W Na3A H11 . . 115.0 ?
O4 Na3A H11 1_655 . 66.6 ?
O6W Na3A H11 . . 19.6 ?
O5W Na3A H11 . . 101.0 ?
Na2 Na3A H11 . . 78.7 ?
Na3B Na3A H13 . . 103.8 ?
O7W Na3A H13 . . 15.2 ?
O8W Na3A H13 . . 67.0 ?
O4 Na3A H13 1_655 . 109.4 ?
O6W Na3A H13 . . 153.7 ?
O5W Na3A H13 . . 102.4 ?
Na2 Na3A H13 . . 116.2 ?
H11 Na3A H13 . . 156.2 ?
Na3B Na3A H14 . . 132.4 ?
O7W Na3A H14 . . 17.2 ?
O8W Na3A H14 . . 96.9 ?
O4 Na3A H14 1_655 . 79.5 ?
O6W Na3A H14 . . 155.6 ?
O5W Na3A H14 . . 100.0 ?
Na2 Na3A H14 . . 93.7 ?
H11 Na3A H14 . . 139.4 ?
H13 Na3A H14 . . 29.9 ?
Na3B Na3A H15 . . 43.8 ?
O7W Na3A H15 . . 86.8 ?
O8W Na3A H15 . . 19.2 ?
O4 Na3A H15 1_655 . 157.9 ?
O6W Na3A H15 . . 82.7 ?
O5W Na3A H15 . . 111.5 ?
Na2 Na3A H15 . . 152.4 ?
H11 Na3A H15 . . 100.0 ?
H13 Na3A H15 . . 75.4 ?
H14 Na3A H15 . . 104.0 ?
Na3A Na3B O8W . . 118.9(14) ?
Na3A Na3B O6W . . 88.3(10) ?
O8W Na3B O6W . . 126.2(9) ?
Na3A Na3B O5W . . 83.3(11) ?
O8W Na3B O5W . . 120.7(8) ?
O6W Na3B O5W . . 107.0(7) ?
Na3A Na3B O7W . . 42.5(8) ?
O8W Na3B O7W . . 78.5(7) ?
O6W Na3B O7W . . 124.7(7) ?
O5W Na3B O7W . . 92.8(6) ?
Na3A Na3B O6 . . 167.7(14) ?
O8W Na3B O6 . . 69.0(6) ?
O6W Na3B O6 . . 94.0(6) ?
O5W Na3B O6 . . 84.5(6) ?
O7W Na3B O6 . . 139.9(6) ?
Na3A Na3B Na2 . . 57.3(9) ?
O8W Na3B Na2 . . 151.4(8) ?
O6W Na3B Na2 . . 82.3(5) ?
O5W Na3B Na2 . . 35.1(3) ?
O7W Na3B Na2 . . 86.7(5) ?
O6 Na3B Na2 . . 111.0(5) ?
Na3A Na3B H10 . . 102.9 ?
O8W Na3B H10 . . 112.0 ?
O6W Na3B H10 . . 104.4 ?
O5W Na3B H10 . . 19.8 ?
O7W Na3B H10 . . 109.3 ?
O6 Na3B H10 . . 64.8 ?
Na2 Na3B H10 . . 50.4 ?
Na3A Na3B H11 . . 71.7 ?
O8W Na3B H11 . . 138.7 ?
O6W Na3B H11 . . 17.3 ?
O5W Na3B H11 . . 99.5 ?
O7W Na3B H11 . . 110.8 ?
O6 Na3B H11 . . 109.1 ?
Na2 Na3B H11 . . 69.6 ?
H10 Na3B H11 . . 102.8 ?
Na3A Na3B H12 . . 99.6 ?
O8W Na3B H12 . . 130.0 ?
O6W Na3B H12 . . 19.4 ?
O5W Na3B H12 . . 92.6 ?
O7W Na3B H12 . . 140.5 ?
O6 Na3B H12 . . 79.6 ?
Na2 Na3B H12 . . 75.8 ?
H10 Na3B H12 . . 86.5 ?
H11 Na3B H12 . . 29.9 ?
Na3A Na3B H15 . . 116.6 ?
O8W Na3B H15 . . 25.2 ?
O6W Na3B H15 . . 102.2 ?
O5W Na3B H15 . . 145.1 ?
O7W Na3B H15 . . 85.9 ?
O6 Na3B H15 . . 74.8 ?
Na2 Na3B H15 . . 172.6 ?
H10 Na3B H15 . . 132.5 ?
H11 Na3B H15 . . 113.5 ?
H12 Na3B H15 . . 110.3 ?
Na3A Na3B H16 . . 136.0 ?
O8W Na3B H16 . . 18.6 ?
O6W Na3B H16 . . 123.9 ?
O5W Na3B H16 . . 110.1 ?
O7W Na3B H16 . . 93.9 ?
O6 Na3B H16 . . 50.8 ?
Na2 Na3B H16 . . 145.0 ?
H10 Na3B H16 . . 97.3 ?
H11 Na3B H16 . . 140.3 ?
H12 Na3B H16 . . 120.5 ?
H15 Na3B H16 . . 35.6 ?
Na1 O1W H1 . . 88.5 ?
Na1 O1W H2 . . 127.4 ?
H1 O1W H2 . . 106.2 ?
Na2 O2W Na1 3_766 . 111.7(2) ?
Na2 O2W H3 3_766 . 75.7 ?
Na1 O2W H3 . . 122.8 ?
Na2 O2W H4 3_766 . 68.9 ?
Na1 O2W H4 . . 134.7 ?
H3 O2W H4 . . 101.7 ?
Na2 O3W Na1 . . 84.23(18) ?
Na2 O3W H5 . . 110.8 ?
Na1 O3W H5 . . 128.1 ?
Na2 O3W H6 . . 124.3 ?
Na1 O3W H6 . . 106.9 ?
H5 O3W H6 . . 103.8 ?
Na2 O4W Na1 . . 87.44(18) ?
Na2 O4W H7 . . 117.2 ?
Na1 O4W H7 . . 101.9 ?
Na2 O4W H8 . . 124.0 ?
Na1 O4W H8 . . 121.7 ?
H7 O4W H8 . . 103.1 ?
Na3B O5W Na2 . . 109.9(5) ?
Na2 O5W Na3A . . 91.2(3) ?
Na3B O5W H9 . . 111.8 ?
Na2 O5W H9 . . 107.4 ?
Na3A O5W H9 . . 106.1 ?
Na3B O5W H10 . . 91.8 ?
Na2 O5W H10 . . 128.7 ?
Na3A O5W H10 . . 114.9 ?
H9 O5W H10 . . 106.3 ?
Na3B O6W H11 . . 111.2 ?
Na3A O6W H11 . . 88.4 ?
Na3B O6W H12 . . 99.5 ?
Na3A O6W H12 . . 112.5 ?
H11 O6W H12 . . 104.8 ?
Na3A O7W H13 . . 126.2 ?
Na3B O7W H13 . . 107.7 ?
Na3A O7W H14 . . 117.7 ?
Na3B O7W H14 . . 132.4 ?
H13 O7W H14 . . 103.7 ?
Na3B O8W H15 . . 96.0 ?
Na3A O8W H15 . . 96.1 ?
Na3B O8W H16 . . 121.7 ?
Na3A O8W H16 . . 141.0 ?
H15 O8W H16 . . 103.1 ?
H17 O9W H18 . . 106.2 ?
H19 O10W H20 . . 105.6 ?
H21 O11W H22 . . 105.4 ?
H23 O12W H24 . . 103.6 ?

loop_
_geom_bond_atom_site_label_1
_geom_bond_atom_site_label_2
_geom_bond_site_symmetry_2
_geom_bond_distance
_geom_bond_publ_flag
Er1 O5 . 2.353(5) ?
Er1 O9 . 2.360(5) ?
Er1 O3 . 2.375(5) ?
Er1 O11 . 2.388(5) ?
Er1 O7 . 2.388(5) ?
Er1 O1 . 2.390(5) ?
Er1 N2 . 2.456(6) ?
Er1 N3 . 2.456(5) ?
Er1 N1 . 2.472(6) ?
O1 C6 . 1.255(8) ?
O2 C6 . 1.258(8) ?
O2 Na1 . 2.423(5) ?
O2 Na2 . 2.523(6) ?
O3 C7 . 1.276(8) ?
O4 C7 . 1.244(8) ?
O4 Na3A 1_455 2.384(7) ?
O4 Na2 1_455 2.436(6) ?
O5 C13 . 1.295(10) ?
O6 C13 . 1.224(10) ?
O6 Na3B . 2.778(19) ?
O7 C14 . 1.282(10) ?
O8 C14 . 1.258(10) ?
O9 C20 . 1.272(8) ?
O10 C20 . 1.248(8) ?
O11 C21 . 1.265(9) ?
O12 C21 . 1.230(9) ?
O12 Na1 1_455 2.440(7) ?
N1 C5 . 1.326(8) ?
N1 C1 . 1.349(9) ?
N2 C12 . 1.325(10) ?
N2 C8 . 1.337(10) ?
N3 C15 . 1.331(8) ?
N3 C19 . 1.338(9) ?
C1 C2 . 1.387(10) ?
C1 C6 . 1.507(8) ?
C2 C3 . 1.393(10) ?
C2 H2A . 0.9500 ?
C3 C4 . 1.370(10) ?
C3 H3A . 0.9500 ?
C4 C5 . 1.383(9) ?
C4 H4A . 0.9500 ?
C5 C7 . 1.500(9) ?
C7 Na2 1_455 3.091(7) ?
C8 C9 . 1.398(11) ?
C8 C13 . 1.507(12) ?
C9 C10 . 1.412(15) ?
C9 H9A . 0.9500 ?
C10 C11 . 1.376(14) ?
C10 H10A . 0.9500 ?
C11 C12 . 1.378(12) ?
C11 H11A . 0.9500 ?
C12 C14 . 1.492(13) ?
C15 C16 . 1.389(9) ?
C15 C20 . 1.501(9) ?
C16 C17 . 1.380(10) ?
C16 H16A . 0.9500 ?
C17 C18 . 1.399(10) ?
C17 H17A . 0.9500 ?
C18 C19 . 1.391(10) ?
C18 H18A . 0.9500 ?
C19 C21 . 1.508(9) ?
Na1 O1W . 2.323(8) ?
Na1 O4W . 2.437(6) ?
Na1 O2W . 2.438(6) ?
Na1 O12 1_655 2.440(7) ?
Na1 O3W . 2.505(6) ?
Na1 Na2 . 3.304(4) ?
Na1 Na2 3_766 4.020(4) ?
Na1 H1 . 2.4526 ?
Na2 O5W . 2.337(7) ?
Na2 O4W . 2.343(5) ?
Na2 O2W 3_766 2.421(6) ?
Na2 O3W . 2.421(6) ?
Na2 O4 1_655 2.436(6) ?
Na2 C7 1_655 3.091(7) ?
Na2 Na3A . 3.399(6) ?
Na2 Na3B . 3.822(16) ?
Na2 Na1 3_766 4.020(4) ?
Na3A Na3B . 0.965(16) ?
Na3A O7W . 2.032(9) ?
Na3A O8W . 2.335(8) ?
Na3A O4 1_655 2.384(7) ?
Na3A O6W . 2.415(9) ?
Na3A O5W . 2.418(10) ?
Na3A H11 . 2.5387 ?
Na3A H13 . 2.6252 ?
Na3A H14 . 2.5417 ?
Na3A H15 . 2.5681 ?
Na3B O8W . 1.710(16) ?
Na3B O6W . 2.243(16) ?
Na3B O5W . 2.333(18) ?
Na3B O7W . 2.637(19) ?
Na3B H10 . 2.5080 ?
Na3B H11 . 2.6698 ?
Na3B H12 . 2.5256 ?
Na3B H15 . 1.9868 ?
Na3B H16 . 2.2740 ?
O1W H1 . 0.8500 ?
O1W H2 . 0.8500 ?
O2W Na2 3_766 2.421(6) ?
O2W H3 . 0.8500 ?
O2W H4 . 0.8501 ?
O3W H5 . 0.8500 ?
O3W H6 . 0.8500 ?
O4W H7 . 0.8500 ?
O4W H8 . 0.8500 ?
O5W H9 . 0.8499 ?
O5W H10 . 0.8499 ?
O6W H11 . 0.8500 ?
O6W H12 . 0.8501 ?
O7W H13 . 0.8502 ?
O7W H14 . 0.8499 ?
O8W H15 . 0.8500 ?
O8W H16 . 0.8500 ?
O9W H17 . 0.8500 ?
O9W H18 . 0.8500 ?
O10W H19 . 0.8499 ?
O10W H20 . 0.8500 ?
O11W H21 . 0.8500 ?
O11W H22 . 0.8499 ?
O12W H23 . 0.8500 ?
O12W H24 . 0.8500 ?

loop_
_geom_hbond_atom_site_label_D
_geom_hbond_atom_site_label_H
_geom_hbond_atom_site_label_A
_geom_hbond_site_symmetry_A
_geom_hbond_distance_DH
_geom_hbond_distance_HA
_geom_hbond_distance_DA
_geom_hbond_angle_DHA
_geom_hbond_publ_flag
O1W H1 O1 1_555 0.85 2.130 2.826(9) 139 ?
O1W H2 O8W 4_565 0.85 2.113 2.700(9) 126 ?
O2W H3 O10W 2_755 0.85 2.226 2.745(9) 119 ?
O2W H4 O4 3_666 0.85 2.363 3.149(6) 154 ?
O3W H5 O9W 1_655 0.85 1.905 2.738(8) 166 ?
O3W H6 O7 1_655 0.85 2.288 3.088(7) 157 ?
O3W H6 O11 1_655 0.85 2.534 3.155(6) 131 ?
O4W H7 O11 1_655 0.85 1.983 2.779(6) 155 ?
O4W H8 O2 3_766 0.85 1.904 2.752(7) 176 ?
O5W H9 O10 4_566 0.85 1.951 2.781(9) 165 ?
O5W H10 O5 1_555 0.85 1.969 2.818(9) 178 ?
O6W H11 O3 1_655 0.85 1.952 2.802(8) 179 ?
O6W H12 O9W 1_655 0.85 2.059 2.909(14) 179 ?
O7W H13 O1W 4_566 0.85 2.342 3.102(11) 149 ?
O7W H14 O8 4_666 0.85 2.073 2.916(8) 171 ?
O8W H15 O12W 1_555 0.85 2.031 2.828(16) 156 ?
O8W H16 O6 1_555 0.85 2.214 2.689(10) 115 ?
O9W H17 O8 1_555 0.85 2.119 2.933(10) 160 ?
O9W H18 O9 1_455 0.85 2.003 2.844(10) 170 ?
O10W H19 O10 1_555 0.85 2.013 2.800(12) 154 ?
O11W H22 O6W 3_756 0.85 1.935 2.785(10) 179 ?
O12W H23 O10W 3_756 0.85 2.484 3.007(11) 121 ?
O12W H24 O11W 3_756 0.85 2.327 2.791(11) 115 ?

loop_
_geom_torsion_atom_site_label_1
_geom_torsion_atom_site_label_2
_geom_torsion_atom_site_label_3
_geom_torsion_atom_site_label_4
_geom_torsion_site_symmetry_1
_geom_torsion_site_symmetry_2
_geom_torsion_site_symmetry_3
_geom_torsion_site_symmetry_4
_geom_torsion
_geom_torsion_publ_flag
O5 Er1 O1 C6 . . . . -72.7(5) ?
O9 Er1 O1 C6 . . . . -149.2(6) ?
O3 Er1 O1 C6 . . . . 6.4(6) ?
O11 Er1 O1 C6 . . . . 79.6(5) ?
O7 Er1 O1 C6 . . . . 129.7(5) ?
N2 Er1 O1 C6 . . . . -110.4(5) ?
N3 Er1 O1 C6 . . . . 145.5(5) ?
N1 Er1 O1 C6 . . . . 6.9(5) ?
O5 Er1 O3 C7 . . . . 86.3(5) ?
O9 Er1 O3 C7 . . . . 144.2(5) ?
O11 Er1 O3 C7 . . . . -65.6(5) ?
O7 Er1 O3 C7 . . . . -140.7(6) ?
O1 Er1 O3 C7 . . . . 10.2(6) ?
N2 Er1 O3 C7 . . . . 151.9(6) ?
N3 Er1 O3 C7 . . . . -106.0(6) ?
N1 Er1 O3 C7 . . . . 9.7(5) ?
O9 Er1 O5 C13 . . . . -66.2(6) ?
O3 Er1 O5 C13 . . . . 84.4(6) ?
O11 Er1 O5 C13 . . . . 149.7(5) ?
O7 Er1 O5 C13 . . . . 19.2(7) ?
O1 Er1 O5 C13 . . . . -144.9(6) ?
N2 Er1 O5 C13 . . . . 8.2(6) ?
N3 Er1 O5 C13 . . . . -82.7(6) ?
N1 Er1 O5 C13 . . . . 148.9(6) ?
O5 Er1 O7 C14 . . . . -20.4(6) ?
O9 Er1 O7 C14 . . . . 55.1(5) ?
O3 Er1 O7 C14 . . . . -92.0(6) ?
O11 Er1 O7 C14 . . . . -176.4(6) ?
O1 Er1 O7 C14 . . . . 130.4(5) ?
N2 Er1 O7 C14 . . . . -9.2(5) ?
N3 Er1 O7 C14 . . . . 113.8(6) ?
N1 Er1 O7 C14 . . . . -126.8(5) ?
O5 Er1 O9 C20 . . . . -177.0(6) ?
O3 Er1 O9 C20 . . . . 121.8(5) ?
O11 Er1 O9 C20 . . . . -19.5(6) ?
O7 Er1 O9 C20 . . . . 53.5(6) ?
O1 Er1 O9 C20 . . . . -93.0(6) ?
N2 Er1 O9 C20 . . . . 113.8(6) ?
N3 Er1 O9 C20 . . . . -9.5(5) ?
N1 Er1 O9 C20 . . . . -124.3(5) ?
O5 Er1 O11 C21 . . . . 158.1(5) ?
O9 Er1 O11 C21 . . . . 24.5(6) ?
O3 Er1 O11 C21 . . . . -134.8(6) ?
O7 Er1 O11 C21 . . . . -59.7(6) ?
O1 Er1 O11 C21 . . . . 93.9(6) ?
N2 Er1 O11 C21 . . . . -76.4(6) ?
N3 Er1 O11 C21 . . . . 14.6(5) ?
N1 Er1 O11 C21 . . . . 158.9(6) ?
O5 Er1 N1 C5 . . . . -99.4(5) ?
O9 Er1 N1 C5 . . . . -151.4(5) ?
O3 Er1 N1 C5 . . . . -5.9(5) ?
O11 Er1 N1 C5 . . . . 81.1(5) ?
O7 Er1 N1 C5 . . . . 31.3(6) ?
O1 Er1 N1 C5 . . . . 174.6(6) ?
N2 Er1 N1 C5 . . . . -53.6(6) ?
N3 Er1 N1 C5 . . . . 121.8(5) ?
O5 Er1 N1 C1 . . . . 84.3(5) ?
O9 Er1 N1 C1 . . . . 32.3(6) ?
O3 Er1 N1 C1 . . . . 177.8(5) ?
O11 Er1 N1 C1 . . . . -95.2(5) ?
O7 Er1 N1 C1 . . . . -145.0(5) ?
O1 Er1 N1 C1 . . . . -1.7(5) ?
N2 Er1 N1 C1 . . . . 130.1(5) ?
N3 Er1 N1 C1 . . . . -54.5(5) ?
O5 Er1 N2 C12 . . . . -177.0(6) ?
O9 Er1 N2 C12 . . . . -95.0(5) ?
O3 Er1 N2 C12 . . . . 89.6(5) ?
O11 Er1 N2 C12 . . . . 30.0(6) ?
O7 Er1 N2 C12 . . . . 12.3(5) ?
O1 Er1 N2 C12 . . . . -135.6(5) ?
N3 Er1 N2 C12 . . . . -43.1(6) ?
N1 Er1 N2 C12 . . . . 133.0(5) ?
O5 Er1 N2 C8 . . . . -10.4(5) ?
O9 Er1 N2 C8 . . . . 71.6(5) ?
O3 Er1 N2 C8 . . . . -103.8(5) ?
O11 Er1 N2 C8 . . . . -163.3(5) ?
O7 Er1 N2 C8 . . . . 179.0(6) ?
O1 Er1 N2 C8 . . . . 31.1(7) ?
N3 Er1 N2 C8 . . . . 123.6(5) ?
N1 Er1 N2 C8 . . . . -60.4(6) ?
O5 Er1 N3 C15 . . . . 28.5(6) ?
O9 Er1 N3 C15 . . . . 10.8(5) ?
O3 Er1 N3 C15 . . . . -133.3(5) ?
O11 Er1 N3 C15 . . . . -177.8(6) ?
O7 Er1 N3 C15 . . . . -97.7(5) ?
O1 Er1 N3 C15 . . . . 91.6(5) ?
N2 Er1 N3 C15 . . . . -44.8(6) ?
N1 Er1 N3 C15 . . . . 139.1(5) ?
O5 Er1 N3 C19 . . . . -166.3(4) ?
O9 Er1 N3 C19 . . . . 176.0(6) ?
O3 Er1 N3 C19 . . . . 31.9(6) ?
O11 Er1 N3 C19 . . . . -12.6(5) ?
O7 Er1 N3 C19 . . . . 67.5(5) ?
O1 Er1 N3 C19 . . . . -103.2(5) ?
N2 Er1 N3 C19 . . . . 120.3(5) ?
N1 Er1 N3 C19 . . . . -55.8(5) ?
C5 N1 C1 C2 . . . . 0.5(10) ?
Er1 N1 C1 C2 . . . . 176.8(5) ?
C5 N1 C1 C6 . . . . -178.6(6) ?
Er1 N1 C1 C6 . . . . -2.3(7) ?
N1 C1 C2 C3 . . . . -0.9(11) ?
C6 C1 C2 C3 . . . . 178.1(7) ?
C1 C2 C3 C4 . . . . 1.0(12) ?
C2 C3 C4 C5 . . . . -0.8(11) ?
C1 N1 C5 C4 . . . . -0.3(10) ?
Er1 N1 C5 C4 . . . . -176.6(5) ?
C1 N1 C5 C7 . . . . 179.0(6) ?
Er1 N1 C5 C7 . . . . 2.8(8) ?
C3 C4 C5 N1 . . . . 0.5(11) ?
C3 C4 C5 C7 . . . . -178.8(7) ?
Er1 O1 C6 O2 . . . . 170.5(5) ?
Er1 O1 C6 C1 . . . . -10.6(8) ?
Na1 O2 C6 O1 . . . . 1.2(10) ?
Na2 O2 C6 O1 . . . . -97.7(7) ?
Na1 O2 C6 C1 . . . . -177.6(4) ?
Na2 O2 C6 C1 . . . . 83.5(6) ?
N1 C1 C6 O1 . . . . 8.0(9) ?
C2 C1 C6 O1 . . . . -171.1(7) ?
N1 C1 C6 O2 . . . . -173.1(6) ?
C2 C1 C6 O2 . . . . 7.8(10) ?
Na3A O4 C7 O3 1_455 . . . 24.3(11) ?
Na2 O4 C7 O3 1_455 . . . -83.0(8) ?
Na3A O4 C7 C5 1_455 . . . -157.5(5) ?
Na2 O4 C7 C5 1_455 . . . 95.2(6) ?
Na3A O4 C7 Na2 1_455 . . 1_455 107.2(6) ?
Er1 O3 C7 O4 . . . . 166.5(5) ?
Er1 O3 C7 C5 . . . . -11.8(8) ?
Er1 O3 C7 Na2 . . . 1_455 115.6(4) ?
N1 C5 C7 O4 . . . . -173.1(6) ?
C4 C5 C7 O4 . . . . 6.2(11) ?
N1 C5 C7 O3 . . . . 5.3(9) ?
C4 C5 C7 O3 . . . . -175.4(7) ?
N1 C5 C7 Na2 . . . 1_455 -120.1(5) ?
C4 C5 C7 Na2 . . . 1_455 59.3(8) ?
C12 N2 C8 C9 . . . . -1.3(11) ?
Er1 N2 C8 C9 . . . . -167.9(6) ?
C12 N2 C8 C13 . . . . 178.5(6) ?
Er1 N2 C8 C13 . . . . 11.9(8) ?
N2 C8 C9 C10 . . . . 0.5(12) ?
C13 C8 C9 C10 . . . . -179.3(8) ?
C8 C9 C10 C11 . . . . 0.1(13) ?
C9 C10 C11 C12 . . . . 0.1(13) ?
C8 N2 C12 C11 . . . . 1.5(11) ?
Er1 N2 C12 C11 . . . . 168.0(6) ?
C8 N2 C12 C14 . . . . 179.3(6) ?
Er1 N2 C12 C14 . . . . -14.2(8) ?
C10 C11 C12 N2 . . . . -0.9(12) ?
C10 C11 C12 C14 . . . . -178.4(8) ?
Na3B O6 C13 O5 . . . . -12.6(13) ?
Na3B O6 C13 C8 . . . . 168.9(6) ?
Er1 O5 C13 O6 . . . . 176.2(7) ?
Er1 O5 C13 C8 . . . . -5.2(9) ?
N2 C8 C13 O6 . . . . 173.9(8) ?
C9 C8 C13 O6 . . . . -6.3(12) ?
N2 C8 C13 O5 . . . . -4.8(10) ?
C9 C8 C13 O5 . . . . 175.0(7) ?
Er1 O7 C14 O8 . . . . -173.3(6) ?
Er1 O7 C14 C12 . . . . 5.7(8) ?
N2 C12 C14 O8 . . . . -175.1(7) ?
C11 C12 C14 O8 . . . . 2.7(12) ?
N2 C12 C14 O7 . . . . 5.9(9) ?
C11 C12 C14 O7 . . . . -176.4(7) ?
C19 N3 C15 C16 . . . . 0.4(10) ?
Er1 N3 C15 C16 . . . . 165.6(5) ?
C19 N3 C15 C20 . . . . -176.8(6) ?
Er1 N3 C15 C20 . . . . -11.6(8) ?
N3 C15 C16 C17 . . . . -1.0(11) ?
C20 C15 C16 C17 . . . . 175.9(7) ?
C15 C16 C17 C18 . . . . 0.9(11) ?
C16 C17 C18 C19 . . . . -0.2(11) ?
C15 N3 C19 C18 . . . . 0.3(10) ?
Er1 N3 C19 C18 . . . . -165.2(5) ?
C15 N3 C19 C21 . . . . 176.1(6) ?
Er1 N3 C19 C21 . . . . 10.6(8) ?
C17 C18 C19 N3 . . . . -0.4(11) ?
C17 C18 C19 C21 . . . . -175.8(7) ?
Er1 O9 C20 O10 . . . . -170.8(5) ?
Er1 O9 C20 C15 . . . . 7.1(8) ?
N3 C15 C20 O10 . . . . -178.6(6) ?
C16 C15 C20 O10 . . . . 4.2(11) ?
N3 C15 C20 O9 . . . . 3.5(9) ?
C16 C15 C20 O9 . . . . -173.7(7) ?
Na1 O12 C21 O11 1_455 . . . -46.1(12) ?
Na1 O12 C21 C19 1_455 . . . 139.6(6) ?
Er1 O11 C21 O12 . . . . 170.7(7) ?
Er1 O11 C21 C19 . . . . -14.8(9) ?
N3 C19 C21 O12 . . . . 176.9(8) ?
C18 C19 C21 O12 . . . . -7.3(12) ?
N3 C19 C21 O11 . . . . 2.1(10) ?
C18 C19 C21 O11 . . . . 177.9(7) ?
C6 O2 Na1 O1W . . . . 15.4(6) ?
Na2 O2 Na1 O1W . . . . 126.9(3) ?
C6 O2 Na1 O4W . . . . -141.7(6) ?
Na2 O2 Na1 O4W . . . . -30.26(17) ?
C6 O2 Na1 O2W . . . . 126.3(6) ?
Na2 O2 Na1 O2W . . . . -122.3(2) ?
C6 O2 Na1 O12 . . . 1_655 -118.7(11) ?
Na2 O2 Na1 O12 . . . 1_655 -7.3(12) ?
C6 O2 Na1 O3W . . . . -71.0(6) ?
Na2 O2 Na1 O3W . . . . 40.45(18) ?
C6 O2 Na1 Na2 . . . . -111.4(6) ?
C6 O2 Na1 Na2 . . . 3_766 152.1(6) ?
Na2 O2 Na1 Na2 . . . 3_766 -96.42(13) ?
C6 O2 Na2 O5W . . . . -7.9(5) ?
Na1 O2 Na2 O5W . . . . -137.5(2) ?
C6 O2 Na2 O4W . . . . 161.2(4) ?
Na1 O2 Na2 O4W . . . . 31.62(18) ?
C6 O2 Na2 O2W . . . 3_766 -109.8(4) ?
Na1 O2 Na2 O2W . . . 3_766 120.6(2) ?
C6 O2 Na2 O3W . . . . 87.4(4) ?
Na1 O2 Na2 O3W . . . . -42.22(18) ?
C6 O2 Na2 C7 . . . 1_655 121.2(5) ?
Na1 O2 Na2 C7 . . . 1_655 -8.4(5) ?
C6 O2 Na2 Na1 . . . . 129.6(5) ?
C6 O2 Na2 Na3A . . . . 5.2(5) ?
Na1 O2 Na2 Na3A . . . . -124.4(2) ?
C6 O2 Na2 Na3B . . . . 10.2(5) ?
Na1 O2 Na2 Na3B . . . . -119.4(3) ?
C6 O2 Na2 Na1 . . . 3_766 -135.4(4) ?
Na1 O2 Na2 Na1 . . . 3_766 95.06(13) ?
O1W Na1 Na2 O5W . . . . -7.4(4) ?
O2 Na1 Na2 O5W . . . . 54.4(3) ?
O4W Na1 Na2 O5W . . . . -170.8(3) ?
O2W Na1 Na2 O5W . . . . 136.3(3) ?
O12 Na1 Na2 O5W 1_655 . . . -127.6(3) ?
O3W Na1 Na2 O5W . . . . -64.5(3) ?
Na2 Na1 Na2 O5W 3_766 . . . 135.8(3) ?
O1W Na1 Na2 O4W . . . . 163.4(3) ?
O2 Na1 Na2 O4W . . . . -134.8(2) ?
O2W Na1 Na2 O4W . . . . -52.9(3) ?
O12 Na1 Na2 O4W 1_655 . . . 43.2(3) ?
O3W Na1 Na2 O4W . . . . 106.3(2) ?
Na2 Na1 Na2 O4W 3_766 . . . -53.38(16) ?
O1W Na1 Na2 O2W . . . 3_766 -142.8(3) ?
O2 Na1 Na2 O2W . . . 3_766 -81.0(3) ?
O4W Na1 Na2 O2W . . . 3_766 53.8(2) ?
O2W Na1 Na2 O2W . . . 3_766 0.9(4) ?
O12 Na1 Na2 O2W 1_655 . . 3_766 97.0(3) ?
O3W Na1 Na2 O2W . . . 3_766 160.1(3) ?
Na2 Na1 Na2 O2W 3_766 . . 3_766 0.44(19) ?
O1W Na1 Na2 O3W . . . . 57.1(3) ?
O2 Na1 Na2 O3W . . . . 118.9(3) ?
O4W Na1 Na2 O3W . . . . -106.3(2) ?
O2W Na1 Na2 O3W . . . . -159.2(3) ?
O12 Na1 Na2 O3W 1_655 . . . -63.1(3) ?
Na2 Na1 Na2 O3W 3_766 . . . -159.7(2) ?
O1W Na1 Na2 O4 . . . 1_655 112.4(3) ?
O2 Na1 Na2 O4 . . . 1_655 174.1(3) ?
O4W Na1 Na2 O4 . . . 1_655 -51.0(2) ?
O2W Na1 Na2 O4 . . . 1_655 -103.9(3) ?
O12 Na1 Na2 O4 1_655 . . 1_655 -7.8(4) ?
O3W Na1 Na2 O4 . . . 1_655 55.3(3) ?
Na2 Na1 Na2 O4 3_766 . . 1_655 -104.4(2) ?
O1W Na1 Na2 O2 . . . . -61.8(3) ?
O4W Na1 Na2 O2 . . . . 134.8(2) ?
O2W Na1 Na2 O2 . . . . 81.9(3) ?
O12 Na1 Na2 O2 1_655 . . . 178.0(3) ?
O3W Na1 Na2 O2 . . . . -118.9(3) ?
Na2 Na1 Na2 O2 3_766 . . . 81.46(17) ?
O1W Na1 Na2 C7 . . . 1_655 114.1(3) ?
O2 Na1 Na2 C7 . . . 1_655 175.9(2) ?
O4W Na1 Na2 C7 . . . 1_655 -49.3(2) ?
O2W Na1 Na2 C7 . . . 1_655 -102.2(3) ?
O12 Na1 Na2 C7 1_655 . . 1_655 -6.1(3) ?
O3W Na1 Na2 C7 . . . 1_655 57.0(2) ?
Na2 Na1 Na2 C7 3_766 . . 1_655 -102.67(16) ?
O1W Na1 Na2 Na3A . . . . 51.5(3) ?
O2 Na1 Na2 Na3A . . . . 113.2(3) ?
O4W Na1 Na2 Na3A . . . . -111.9(3) ?
O2W Na1 Na2 Na3A . . . . -164.8(3) ?
O12 Na1 Na2 Na3A 1_655 . . . -68.7(3) ?
O3W Na1 Na2 Na3A . . . . -5.6(3) ?
Na2 Na1 Na2 Na3A 3_766 . . . -165.3(2) ?
O1W Na1 Na2 Na3B . . . . 36.3(4) ?
O2 Na1 Na2 Na3B . . . . 98.1(4) ?
O4W Na1 Na2 Na3B . . . . -127.1(4) ?
O2W Na1 Na2 Na3B . . . . 180.0(4) ?
O12 Na1 Na2 Na3B 1_655 . . . -83.9(4) ?
O3W Na1 Na2 Na3B . . . . -20.8(4) ?
Na2 Na1 Na2 Na3B 3_766 . . . 179.5(4) ?
O1W Na1 Na2 Na1 . . . 3_766 -143.2(3) ?
O2 Na1 Na2 Na1 . . . 3_766 -81.46(17) ?
O4W Na1 Na2 Na1 . . . 3_766 53.38(16) ?
O2W Na1 Na2 Na1 . . . 3_766 0.45(19) ?
O12 Na1 Na2 Na1 1_655 . . 3_766 96.6(3) ?
O3W Na1 Na2 Na1 . . . 3_766 159.7(2) ?
Na2 Na1 Na2 Na1 3_766 . . 3_766 0.0 ?
O5W Na2 Na3A Na3B . . . . 36.7(11) ?
O4W Na2 Na3A Na3B . . . . -127.5(11) ?
O2W Na2 Na3A Na3B 3_766 . . . 137.2(11) ?
O3W Na2 Na3A Na3B . . . . -58.9(11) ?
O4 Na2 Na3A Na3B 1_655 . . . -151.1(11) ?
O2 Na2 Na3A Na3B . . . . 18.1(11) ?
C7 Na2 Na3A Na3B 1_655 . . . -132.7(11) ?
Na1 Na2 Na3A Na3B . . . . -54.7(11) ?
Na1 Na2 Na3A Na3B 3_766 . . . 144.3(10) ?
O5W Na2 Na3A O7W . . . . -95.1(4) ?
O4W Na2 Na3A O7W . . . . 100.7(4) ?
O2W Na2 Na3A O7W 3_766 . . . 5.4(3) ?
O3W Na2 Na3A O7W . . . . 169.2(3) ?
O4 Na2 Na3A O7W 1_655 . . . 77.0(3) ?
O2 Na2 Na3A O7W . . . . -113.7(4) ?
C7 Na2 Na3A O7W 1_655 . . . 95.5(3) ?
Na1 Na2 Na3A O7W . . . . 173.5(3) ?
Na3B Na2 Na3A O7W . . . . -131.8(11) ?
Na1 Na2 Na3A O7W 3_766 . . . 12.4(4) ?
O5W Na2 Na3A O8W . . . . 4.3(4) ?
O4W Na2 Na3A O8W . . . . -159.8(4) ?
O2W Na2 Na3A O8W 3_766 . . . 104.9(4) ?
O3W Na2 Na3A O8W . . . . -91.3(4) ?
O4 Na2 Na3A O8W 1_655 . . . 176.5(5) ?
O2 Na2 Na3A O8W . . . . -14.3(6) ?
C7 Na2 Na3A O8W 1_655 . . . -165.1(5) ?
Na1 Na2 Na3A O8W . . . . -87.1(5) ?
Na3B Na2 Na3A O8W . . . . -32.4(10) ?
Na1 Na2 Na3A O8W 3_766 . . . 111.9(4) ?
O5W Na2 Na3A O4 . . . 1_655 -172.2(4) ?
O4W Na2 Na3A O4 . . . 1_655 23.7(3) ?
O2W Na2 Na3A O4 3_766 . . 1_655 -71.6(2) ?
O3W Na2 Na3A O4 . . . 1_655 92.2(2) ?
O2 Na2 Na3A O4 . . . 1_655 169.2(3) ?
C7 Na2 Na3A O4 1_655 . . 1_655 18.4(2) ?
Na1 Na2 Na3A O4 . . . 1_655 96.4(3) ?
Na3B Na2 Na3A O4 . . . 1_655 151.1(11) ?
Na1 Na2 Na3A O4 3_766 . . 1_655 -64.6(2) ?
O5W Na2 Na3A O6W . . . . 103.4(4) ?
O4W Na2 Na3A O6W . . . . -60.7(4) ?
O2W Na2 Na3A O6W 3_766 . . . -156.0(3) ?
O3W Na2 Na3A O6W . . . . 7.8(3) ?
O4 Na2 Na3A O6W 1_655 . . . -84.4(3) ?
O2 Na2 Na3A O6W . . . . 84.8(3) ?
C7 Na2 Na3A O6W 1_655 . . . -65.9(3) ?
Na1 Na2 Na3A O6W . . . . 12.1(4) ?
Na3B Na2 Na3A O6W . . . . 66.8(11) ?
Na1 Na2 Na3A O6W 3_766 . . . -149.0(2) ?
O4W Na2 Na3A O5W . . . . -164.1(4) ?
O2W Na2 Na3A O5W 3_766 . . . 100.6(3) ?
O3W Na2 Na3A O5W . . . . -95.6(3) ?
O4 Na2 Na3A O5W 1_655 . . . 172.2(4) ?
O2 Na2 Na3A O5W . . . . -18.6(4) ?
C7 Na2 Na3A O5W 1_655 . . . -169.4(3) ?
Na1 Na2 Na3A O5W . . . . -91.4(3) ?
Na3B Na2 Na3A O5W . . . . -36.7(11) ?
Na1 Na2 Na3A O5W 3_766 . . . 107.6(3) ?
O7W Na3A Na3B O8W . . . . -19.9(19) ?
O4 Na3A Na3B O8W 1_655 . . . 176.0(7) ?
O6W Na3A Na3B O8W . . . . 131.2(15) ?
O5W Na3A Na3B O8W . . . . -121.5(14) ?
Na2 Na3A Na3B O8W . . . . -146.9(10) ?
O7W Na3A Na3B O6W . . . . -151.1(6) ?
O8W Na3A Na3B O6W . . . . -131.2(15) ?
O4 Na3A Na3B O6W 1_655 . . . 44.8(19) ?
O5W Na3A Na3B O6W . . . . 107.3(6) ?
Na2 Na3A Na3B O6W . . . . 81.9(6) ?
O7W Na3A Na3B O5W . . . . 101.6(8) ?
O8W Na3A Na3B O5W . . . . 121.5(14) ?
O4 Na3A Na3B O5W 1_655 . . . -62.5(18) ?
O6W Na3A Na3B O5W . . . . -107.3(6) ?
Na2 Na3A Na3B O5W . . . . -25.4(6) ?
O8W Na3A Na3B O7W . . . . 19.9(19) ?
O4 Na3A Na3B O7W 1_655 . . . -164(2) ?
O6W Na3A Na3B O7W . . . . 151.1(6) ?
O5W Na3A Na3B O7W . . . . -101.6(8) ?
Na2 Na3A Na3B O7W . . . . -127.0(10) ?
O7W Na3A Na3B O6 . . . . 108(6) ?
O8W Na3A Na3B O6 . . . . 128(7) ?
O4 Na3A Na3B O6 1_655 . . . -56(7) ?
O6W Na3A Na3B O6 . . . . -101(6) ?
O5W Na3A Na3B O6 . . . . 6(6) ?
Na2 Na3A Na3B O6 . . . . -19(6) ?
O7W Na3A Na3B Na2 . . . . 127.0(10) ?
O8W Na3A Na3B Na2 . . . . 146.9(10) ?
O4 Na3A Na3B Na2 1_655 . . . -37.1(14) ?
O6W Na3A Na3B Na2 . . . . -81.9(6) ?
O5W Na3A Na3B Na2 . . . . 25.4(6) ?
C13 O6 Na3B Na3A . . . . 9(6) ?
C13 O6 Na3B O8W . . . . 141.0(9) ?
C13 O6 Na3B O6W . . . . -91.6(9) ?
C13 O6 Na3B O5W . . . . 15.1(9) ?
C13 O6 Na3B O7W . . . . 102.8(12) ?
C13 O6 Na3B Na2 . . . . -8.3(9) ?
O5W Na2 Na3B Na3A . . . . -132.2(13) ?
O4W Na2 Na3B Na3A . . . . 65.8(12) ?
O2W Na2 Na3B Na3A 3_766 . . . -44.4(11) ?
O3W Na2 Na3B Na3A . . . . 120.8(10) ?
O4 Na2 Na3B Na3A 1_655 . . . 23.8(9) ?
O2 Na2 Na3B Na3A . . . . -165.1(9) ?
C7 Na2 Na3B Na3A 1_655 . . . 43.0(10) ?
Na1 Na2 Na3B Na3A . . . . 136.4(9) ?
Na1 Na2 Na3B Na3A 3_766 . . . -44.4(12) ?
O5W Na2 Na3B O8W . . . . -40.9(16) ?
O4W Na2 Na3B O8W . . . . 157.1(15) ?
O2W Na2 Na3B O8W 3_766 . . . 46.9(18) ?
O3W Na2 Na3B O8W . . . . -147.9(18) ?
O4 Na2 Na3B O8W 1_655 . . . 115.2(19) ?
O2 Na2 Na3B O8W . . . . -73.7(19) ?
C7 Na2 Na3B O8W 1_655 . . . 134.3(19) ?
Na1 Na2 Na3B O8W . . . . -132.3(17) ?
Na3A Na2 Na3B O8W . . . . 91(2) ?
Na1 Na2 Na3B O8W 3_766 . . . 47(2) ?
O5W Na2 Na3B O6W . . . . 134.8(8) ?
O4W Na2 Na3B O6W . . . . -27.2(8) ?
O2W Na2 Na3B O6W 3_766 . . . -137.4(4) ?
O3W Na2 Na3B O6W . . . . 27.8(5) ?
O4 Na2 Na3B O6W 1_655 . . . -69.1(4) ?
O2 Na2 Na3B O6W . . . . 101.9(5) ?
C7 Na2 Na3B O6W 1_655 . . . -50.0(4) ?
Na1 Na2 Na3B O6W . . . . 43.4(6) ?
Na3A Na2 Na3B O6W . . . . -93.0(11) ?
Na1 Na2 Na3B O6W 3_766 . . . -137.3(4) ?
O4W Na2 Na3B O5W . . . . -162.0(5) ?
O2W Na2 Na3B O5W 3_766 . . . 87.8(5) ?
O3W Na2 Na3B O5W . . . . -107.0(5) ?
O4 Na2 Na3B O5W 1_655 . . . 156.1(6) ?
O2 Na2 Na3B O5W . . . . -32.8(6) ?
C7 Na2 Na3B O5W 1_655 . . . 175.2(6) ?
Na1 Na2 Na3B O5W . . . . -91.4(5) ?
Na3A Na2 Na3B O5W . . . . 132.2(13) ?
Na1 Na2 Na3B O5W 3_766 . . . 87.9(6) ?
O5W Na2 Na3B O7W . . . . -99.5(6) ?
O4W Na2 Na3B O7W . . . . 98.5(5) ?
O2W Na2 Na3B O7W 3_766 . . . -11.7(4) ?
O3W Na2 Na3B O7W . . . . 153.5(4) ?
O4 Na2 Na3B O7W 1_655 . . . 56.5(4) ?
O2 Na2 Na3B O7W . . . . -132.4(3) ?
C7 Na2 Na3B O7W 1_655 . . . 75.7(4) ?
Na1 Na2 Na3B O7W . . . . 169.1(2) ?
Na3A Na2 Na3B O7W . . . . 32.7(8) ?
Na1 Na2 Na3B O7W 3_766 . . . -11.7(6) ?
O5W Na2 Na3B O6 . . . . 43.5(5) ?
O4W Na2 Na3B O6 . . . . -118.5(5) ?
O2W Na2 Na3B O6 3_766 . . . 131.3(4) ?
O3W Na2 Na3B O6 . . . . -63.5(5) ?
O4 Na2 Na3B O6 1_655 . . . -160.5(6) ?
O2 Na2 Na3B O6 . . . . 10.6(6) ?
C7 Na2 Na3B O6 1_655 . . . -141.3(5) ?
Na1 Na2 Na3B O6 . . . . -47.9(6) ?
Na3A Na2 Na3B O6 . . . . 175.7(14) ?
Na1 Na2 Na3B O6 3_766 . . . 131.3(4) ?
O1W Na1 O2W Na2 . . . 3_766 144.1(3) ?
O2 Na1 O2W Na2 . . . 3_766 50.9(3) ?
O4W Na1 O2W Na2 . . . 3_766 -35.3(3) ?
O12 Na1 O2W Na2 1_655 . . 3_766 -116.1(3) ?
O3W Na1 O2W Na2 . . . 3_766 -57.9(8) ?
Na2 Na1 O2W Na2 . . . 3_766 -0.8(3) ?
O5W Na2 O3W Na1 . . . . 131.1(2) ?
O4W Na2 O3W Na1 . . . . -47.61(17) ?
O2W Na2 O3W Na1 3_766 . . . -70.0(8) ?
O4 Na2 O3W Na1 1_655 . . . -138.97(19) ?
O2 Na2 O3W Na1 . . . . 40.51(17) ?
C7 Na2 O3W Na1 1_655 . . . -123.7(2) ?
Na3A Na2 O3W Na1 . . . . 176.46(17) ?
Na3B Na2 O3W Na1 . . . . 164.6(3) ?
Na1 Na2 O3W Na1 3_766 . . . -28.9(3) ?
O1W Na1 O3W Na2 . . . . -130.3(2) ?
O2 Na1 O3W Na2 . . . . -42.50(17) ?
O4W Na1 O3W Na2 . . . . 46.26(16) ?
O2W Na1 O3W Na2 . . . . 70.3(7) ?
O12 Na1 O3W Na2 1_655 . . . 127.0(3) ?
Na2 Na1 O3W Na2 3_766 . . . 29.0(3) ?
O5W Na2 O4W Na1 . . . . 42.7(13) ?
O2W Na2 O4W Na1 3_766 . . . -137.51(19) ?
O3W Na2 O4W Na1 . . . . 49.12(17) ?
O4 Na2 O4W Na1 1_655 . . . 141.65(18) ?
O2 Na2 O4W Na1 . . . . -31.26(17) ?
C7 Na2 O4W Na1 1_655 . . . 130.1(2) ?
Na3A Na2 O4W Na1 . . . . 125.3(2) ?
Na3B Na2 O4W Na1 . . . . 107.6(5) ?
Na1 Na2 O4W Na1 3_766 . . . -115.86(15) ?
O1W Na1 O4W Na2 . . . . -39.5(6) ?
O2 Na1 O4W Na2 . . . . 32.69(18) ?
O2W Na1 O4W Na2 . . . . 139.2(2) ?
O12 Na1 O4W Na2 1_655 . . . -141.7(2) ?
O3W Na1 O4W Na2 . . . . -48.04(18) ?
Na2 Na1 O4W Na2 3_766 . . . 118.44(15) ?
Na3A Na3B O5W Na2 . . . . 38.8(11) ?
O8W Na3B O5W Na2 . . . . 158.6(9) ?
O6W Na3B O5W Na2 . . . . -47.3(8) ?
O7W Na3B O5W Na2 . . . . 80.3(5) ?
O6 Na3B O5W Na2 . . . . -139.8(4) ?
O8W Na3B O5W Na3A . . . . 119.8(16) ?
O6W Na3B O5W Na3A . . . . -86.2(10) ?
O7W Na3B O5W Na3A . . . . 41.5(8) ?
O6 Na3B O5W Na3A . . . . -178.7(12) ?
Na2 Na3B O5W Na3A . . . . -38.8(11) ?
O4W Na2 O5W Na3B . . . . 79.3(15) ?
O2W Na2 O5W Na3B 3_766 . . . -100.5(5) ?
O3W Na2 O5W Na3B . . . . 73.1(5) ?
O4 Na2 O5W Na3B 1_655 . . . -19.9(5) ?
O2 Na2 O5W Na3B . . . . 152.7(5) ?
C7 Na2 O5W Na3B 1_655 . . . -4.7(6) ?
Na1 Na2 O5W Na3B . . . . 116.3(5) ?
Na3A Na2 O5W Na3B . . . . -14.4(5) ?
Na1 Na2 O5W Na3B 3_766 . . . -124.9(5) ?
O4W Na2 O5W Na3A . . . . 93.7(13) ?
O2W Na2 O5W Na3A 3_766 . . . -86.1(3) ?
O3W Na2 O5W Na3A . . . . 87.5(3) ?
O4 Na2 O5W Na3A 1_655 . . . -5.5(3) ?
O2 Na2 O5W Na3A . . . . 167.1(3) ?
C7 Na2 O5W Na3A 1_655 . . . 9.7(3) ?
Na1 Na2 O5W Na3A . . . . 130.7(2) ?
Na3B Na2 O5W Na3A . . . . 14.4(5) ?
Na1 Na2 O5W Na3A 3_766 . . . -110.5(3) ?
O7W Na3A O5W Na3B . . . . -115.6(10) ?
O8W Na3A O5W Na3B . . . . -33.3(10) ?
O4 Na3A O5W Na3B 1_655 . . . 149.4(10) ?
O6W Na3A O5W Na3B . . . . 63.8(10) ?
Na2 Na3A O5W Na3B . . . . 143.8(10) ?
Na3B Na3A O5W Na2 . . . . -143.8(10) ?
O7W Na3A O5W Na2 . . . . 100.6(3) ?
O8W Na3A O5W Na2 . . . . -177.2(3) ?
O4 Na3A O5W Na2 1_655 . . . 5.6(3) ?
O6W Na3A O5W Na2 . . . . -80.0(3) ?
O8W Na3B O6W Na3A . . . . -125.3(19) ?
O5W Na3B O6W Na3A . . . . 82.5(11) ?
O7W Na3B O6W Na3A . . . . -23.4(6) ?
O6 Na3B O6W Na3A . . . . 167.9(14) ?
Na2 Na3B O6W Na3A . . . . 57.2(10) ?
O7W Na3A O6W Na3B . . . . 110.9(14) ?
O8W Na3A O6W Na3B . . . . 29.0(11) ?
O4 Na3A O6W Na3B 1_655 . . . -156.1(12) ?
O5W Na3A O6W Na3B . . . . -67.9(11) ?
Na2 Na3A O6W Na3B . . . . -110.5(12) ?
O8W Na3A O7W Na3B . . . . -12.8(13) ?
O4 Na3A O7W Na3B 1_655 . . . 170.9(14) ?
O6W Na3A O7W Na3B . . . . -98.3(15) ?
O5W Na3A O7W Na3B . . . . 80.4(13) ?
Na2 Na3A O7W Na3B . . . . 126.4(13) ?
O8W Na3B O7W Na3A . . . . 162.3(17) ?
O6W Na3B O7W Na3A . . . . 36.0(9) ?
O5W Na3B O7W Na3A . . . . -76.9(12) ?
O6 Na3B O7W Na3A . . . . -162(2) ?
Na2 Na3B O7W Na3A . . . . -42.3(11) ?
O6W Na3B O8W Na3A . . . . 111(2) ?
O5W Na3B O8W Na3A . . . . -100.0(18) ?
O7W Na3B O8W Na3A . . . . -13.6(13) ?
O6 Na3B O8W Na3A . . . . -169.6(16) ?
Na2 Na3B O8W Na3A . . . . -74(2) ?
O7W Na3A O8W Na3B . . . . 162.4(17) ?
O6W Na3A O8W Na3B . . . . -44.6(16) ?
O5W Na3A O8W Na3B . . . . 55.2(16) ?
Na2 Na3A O8W Na3B . . . . 52.2(16) ?
